data_7023985
loop_
_publ_author_name
'Fridrichov\'a, Ad\'ela'
'Mairychov\'a, Barbora'
'Pad\<elkov\'a, Zde\<nka'
'Ly\<cka, Anton\'in'
'Jurkschat, Klaus'
'Jambor, Roman'
'Dost\'al, Libor'

_publ_section_title
;
 Straightforward synthesis of novel cyclic metallasiloxanes supported by
 an N,C,N-chelating ligand.
;
_journal_issue 46
_journal_name_full 'Dalton transactions (Cambridge, England : 2003)'
_journal_page_first 16403
_journal_page_last 16411
_journal_paper_doi 10.1039/c3dt52230j
_journal_volume 42
_journal_year 2013
_chemical_formula_moiety 'C48 H58 N4 O4 Sb2 Si2'
_chemical_formula_sum 'C48 H58 N4 O4 Sb2 Si2'
_chemical_formula_weight 1054.66
_chemical_name_systematic
; 
 ? 
;
_space_group_IT_number 14
_symmetry_cell_setting monoclinic
_symmetry_space_group_name_Hall '-P 2ybc'
_symmetry_space_group_name_H-M 'P 1 21/c 1'
_atom_sites_solution_hydrogens geom
_atom_sites_solution_primary direct
_atom_sites_solution_secondary difmap
_audit_creation_method SHELXL-97
_cell_angle_alpha 90
_cell_angle_beta 113.078(4)
_cell_angle_gamma 90
_cell_formula_units_Z 2
_cell_length_a 11.7080(5)
_cell_length_b 15.9991(10)
_cell_length_c 13.7490(6)
_cell_measurement_reflns_used 20112
_cell_measurement_temperature 150(1)
_cell_measurement_theta_max 27.5
_cell_measurement_theta_min 1
_cell_volume 2369.3(2)
_computing_cell_refinement 'COLLECT and DENZO'
_computing_data_collection 'COLLECT (Hooft, 1998) and DENZO (Otwinowski & Minor, 1997)'
_computing_data_reduction 'COLLECT and DENZO'
_computing_molecular_graphics 'PLATON (Spek, 2003)'
_computing_publication_material 'SHELXL-97 (Sheldrick, 2008)'
_computing_structure_refinement 'SHELXL-97 (Sheldrick, 1997)'
_computing_structure_solution 'SIR92 (Altomare et al., 1994)'
_diffrn_ambient_temperature 150(1)
_diffrn_detector_area_resol_mean 9.091
_diffrn_measured_fraction_theta_full 0.987
_diffrn_measured_fraction_theta_max 0.987
_diffrn_measurement_device_type 'Bruker Nonius KappaCCD area detector'
_diffrn_measurement_method '\f and \w scans to fill the Ewald sphere'
_diffrn_radiation_monochromator graphite
_diffrn_radiation_source 'fine-focus sealed tube'
_diffrn_radiation_type MoK\a
_diffrn_radiation_wavelength 0.71073
_diffrn_reflns_av_R_equivalents 0.0481
_diffrn_reflns_av_sigmaI/netI 0.0369
_diffrn_reflns_limit_h_max 15
_diffrn_reflns_limit_h_min -15
_diffrn_reflns_limit_k_max 19
_diffrn_reflns_limit_k_min -20
_diffrn_reflns_limit_l_max 17
_diffrn_reflns_limit_l_min -17
_diffrn_reflns_number 20039
_diffrn_reflns_theta_full 27.50
_diffrn_reflns_theta_max 27.50
_diffrn_reflns_theta_min 1.89
_diffrn_standards_number 0
_exptl_absorpt_coefficient_mu 1.237
_exptl_absorpt_correction_T_max 0.902
_exptl_absorpt_correction_T_min 0.699
_exptl_absorpt_correction_type integration
_exptl_absorpt_process_details
;
Gaussian integration (Coppens, 1970)
;
_exptl_crystal_colour colourless
_exptl_crystal_density_diffrn 1.478
_exptl_crystal_density_method 'not measured'
_exptl_crystal_description block
_exptl_crystal_F_000 1072
_exptl_crystal_size_max 0.39
_exptl_crystal_size_mid 0.34
_exptl_crystal_size_min 0.15
_refine_diff_density_max 0.975
_refine_diff_density_min -0.744
_refine_diff_density_rms 0.093
_refine_ls_extinction_method none
_refine_ls_goodness_of_fit_ref 1.093
_refine_ls_hydrogen_treatment constr
_refine_ls_matrix_type full
_refine_ls_number_parameters 271
_refine_ls_number_reflns 5376
_refine_ls_number_restraints 0
_refine_ls_restrained_S_all 1.093
_refine_ls_R_factor_all 0.0437
_refine_ls_R_factor_gt 0.0291
_refine_ls_shift/su_max 0.000
_refine_ls_shift/su_mean 0.000
_refine_ls_structure_factor_coef Fsqd
_refine_ls_weighting_details 'calc w=1/[\s^2^(Fo^2^)+(0.0192P)^2^+2.7364P] where P=(Fo^2^+2Fc^2^)/3'
_refine_ls_weighting_scheme calc
_refine_ls_wR_factor_gt 0.0592
_refine_ls_wR_factor_ref 0.0662
_reflns_number_gt 4424
_reflns_number_total 5376
_reflns_threshold_expression >2sigma(I)
_cod_data_source_file c3dt52230j.txt
_cod_data_source_block shelxl
_cod_original_sg_symbol_H-M 'P 21/c'
_cod_database_code 7023985

loop_
_symmetry_equiv_pos_as_xyz
'x, y, z'
'-x, y+1/2, -z+1/2'
'-x, -y, -z'
'x, -y-1/2, z-1/2'

loop_
_atom_site_label
_atom_site_type_symbol
_atom_site_fract_x
_atom_site_fract_y
_atom_site_fract_z
_atom_site_U_iso_or_equiv
_atom_site_adp_type
_atom_site_occupancy
_atom_site_symmetry_multiplicity
_atom_site_calc_flag
_atom_site_refinement_flags
Sb1 Sb -0.053802(15) -0.044561(10) 0.292794(13) 0.01754(6) Uani 1 1 d .
Si1 Si -0.18451(6) 0.02079(4) 0.45540(6) 0.01804(15) Uani 1 1 d .
C13 C -0.2379(2) -0.08992(17) 0.4551(2) 0.0224(6) Uani 1 1 d .
O2 O 0.09615(17) -0.04774(12) 0.42645(14) 0.0221(4) Uani 1 1 d .
O1 O -0.12614(16) 0.03380(11) 0.36748(14) 0.0205(4) Uani 1 1 d .
N2 N -0.2524(2) 0.03016(14) 0.13542(18) 0.0236(5) Uani 1 1 d .
C1 C 0.0068(2) 0.05719(15) 0.22046(19) 0.0175(5) Uani 1 1 d .
N1 N 0.1375(2) -0.09426(14) 0.23703(18) 0.0227(5) Uani 1 1 d .
C14 C -0.1705(3) -0.14531(17) 0.5368(2) 0.0243(6) Uani 1 1 d .
H14 H -0.0957 -0.1280 0.5889 0.029 Uiso 1 1 d R
C4 C 0.0905(3) 0.19394(18) 0.1407(2) 0.0289(6) Uani 1 1 d .
H4 H 0.1203 0.2413 0.1192 0.035 Uiso 1 1 d R
C5 C -0.0313(3) 0.19047(17) 0.1308(2) 0.0248(6) Uani 1 1 d .
H5 H -0.0853 0.2340 0.0977 0.030 Uiso 1 1 d R
C9 C 0.2132(3) -0.16430(18) 0.2952(2) 0.0312(7) Uani 1 1 d .
H9A H 0.2857 -0.1686 0.2791 0.037 Uiso 1 1 d R
H9B H 0.1660 -0.2150 0.2749 0.037 Uiso 1 1 d R
H9C H 0.2379 -0.1554 0.3697 0.037 Uiso 1 1 d R
C11 C -0.2594(3) 0.0005(2) 0.0330(2) 0.0356(7) Uani 1 1 d .
H11A H -0.2810 -0.0578 0.0257 0.043 Uiso 1 1 d R
H11B H -0.1805 0.0079 0.0281 0.043 Uiso 1 1 d R
H11C H -0.3216 0.0316 -0.0222 0.043 Uiso 1 1 d R
C7 C 0.2100(2) -0.01680(17) 0.2637(2) 0.0232(6) Uani 1 1 d .
H7A H 0.2721 -0.0180 0.2333 0.028 Uiso 1 1 d R
H7B H 0.2527 -0.0124 0.3398 0.028 Uiso 1 1 d R
C3 C 0.1682(3) 0.12664(18) 0.1831(2) 0.0261(6) Uani 1 1 d .
H3 H 0.2487 0.1274 0.1855 0.031 Uiso 1 1 d R
C6 C -0.0742(2) 0.12204(17) 0.1700(2) 0.0208(5) Uani 1 1 d .
C2 C 0.1274(2) 0.05775(16) 0.2220(2) 0.0207(6) Uani 1 1 d .
C8 C 0.0889(3) -0.11132(19) 0.1233(2) 0.0302(6) Uani 1 1 d .
H8A H 0.0415 -0.0642 0.0852 0.036 Uiso 1 1 d R
H8B H 0.0366 -0.1599 0.1079 0.036 Uiso 1 1 d R
H8C H 0.1568 -0.1211 0.1022 0.036 Uiso 1 1 d R
C24 C -0.2993(3) 0.17833(17) 0.3993(2) 0.0238(6) Uani 1 1 d .
H24 H -0.2243 0.1932 0.3956 0.029 Uiso 1 1 d R
C23 C -0.3890(3) 0.23868(19) 0.3835(2) 0.0293(6) Uani 1 1 d .
H23 H -0.3732 0.2937 0.3707 0.035 Uiso 1 1 d R
C21 C -0.5237(3) 0.13609(19) 0.4077(2) 0.0304(7) Uani 1 1 d .
H21 H -0.5988 0.1215 0.4113 0.037 Uiso 1 1 d R
C20 C -0.4332(3) 0.07580(18) 0.4236(2) 0.0247(6) Uani 1 1 d .
H20 H -0.4494 0.0209 0.4366 0.030 Uiso 1 1 d R
C22 C -0.5024(3) 0.21716(19) 0.3873(2) 0.0323(7) Uani 1 1 d .
H22 H -0.5635 0.2576 0.3757 0.039 Uiso 1 1 d R
C15 C -0.2128(3) -0.22586(18) 0.5408(2) 0.0295(6) Uani 1 1 d .
H15 H -0.1676 -0.2612 0.5963 0.035 Uiso 1 1 d R
C19 C -0.3187(2) 0.09514(17) 0.41989(19) 0.0195(5) Uani 1 1 d .
C10 C -0.2087(2) 0.11668(17) 0.1546(2) 0.0233(6) Uani 1 1 d .
H10A H -0.2185 0.1376 0.2171 0.028 Uiso 1 1 d R
H10B H -0.2584 0.1512 0.0951 0.028 Uiso 1 1 d R
C18 C -0.3473(3) -0.12081(19) 0.3773(2) 0.0281(6) Uani 1 1 d .
H18 H -0.3935 -0.0862 0.3213 0.034 Uiso 1 1 d R
C16 C -0.3218(3) -0.25322(18) 0.4635(3) 0.0329(7) Uani 1 1 d .
H16 H -0.3503 -0.3069 0.4671 0.039 Uiso 1 1 d R
C12 C -0.3724(3) 0.0220(2) 0.1430(2) 0.0345(7) Uani 1 1 d .
H12A H -0.4324 0.0563 0.0902 0.041 Uiso 1 1 d R
H12B H -0.3655 0.0396 0.2119 0.041 Uiso 1 1 d R
H12C H -0.3985 -0.0353 0.1321 0.041 Uiso 1 1 d R
C17 C -0.3888(3) -0.20091(19) 0.3807(3) 0.0335(7) Uani 1 1 d .
H17 H -0.4617 -0.2197 0.3275 0.040 Uiso 1 1 d R

loop_
_atom_site_aniso_label
_atom_site_aniso_U_11
_atom_site_aniso_U_22
_atom_site_aniso_U_33
_atom_site_aniso_U_23
_atom_site_aniso_U_13
_atom_site_aniso_U_12
Sb1 0.01806(9) 0.02005(9) 0.01576(9) 0.00040(7) 0.00796(7) -0.00280(7)
Si1 0.0151(3) 0.0248(4) 0.0156(3) 0.0015(3) 0.0075(3) 0.0004(3)
C13 0.0240(14) 0.0265(14) 0.0223(13) -0.0025(11) 0.0151(11) -0.0004(11)
O2 0.0190(9) 0.0312(10) 0.0163(9) -0.0001(8) 0.0071(7) 0.0031(8)
O1 0.0188(9) 0.0272(10) 0.0180(9) 0.0013(8) 0.0098(7) 0.0026(8)
N2 0.0208(12) 0.0301(13) 0.0190(11) -0.0011(9) 0.0070(9) -0.0052(10)
C1 0.0209(13) 0.0199(13) 0.0130(11) -0.0019(10) 0.0081(10) -0.0034(10)
N1 0.0282(13) 0.0228(12) 0.0218(12) 0.0013(9) 0.0148(10) 0.0016(9)
C14 0.0257(14) 0.0267(14) 0.0228(13) -0.0024(11) 0.0118(11) 0.0055(11)
C4 0.0381(17) 0.0253(14) 0.0295(15) 0.0032(12) 0.0199(13) -0.0068(13)
C5 0.0316(16) 0.0208(13) 0.0235(14) 0.0025(11) 0.0122(12) 0.0030(11)
C9 0.0398(18) 0.0266(15) 0.0345(16) 0.0042(13) 0.0223(14) 0.0085(13)
C11 0.0385(18) 0.0428(19) 0.0242(15) -0.0097(14) 0.0108(14) -0.0106(15)
C7 0.0207(14) 0.0300(14) 0.0233(14) 0.0023(11) 0.0135(11) -0.0003(11)
C3 0.0247(14) 0.0313(15) 0.0272(14) 0.0005(12) 0.0152(12) -0.0059(12)
C6 0.0240(14) 0.0256(14) 0.0147(12) -0.0018(10) 0.0095(10) -0.0020(11)
C2 0.0233(14) 0.0248(14) 0.0161(12) -0.0011(10) 0.0101(11) -0.0013(11)
C8 0.0377(17) 0.0338(16) 0.0229(14) -0.0056(12) 0.0161(13) -0.0013(13)
C24 0.0204(14) 0.0324(15) 0.0204(13) -0.0001(11) 0.0099(11) -0.0025(11)
C23 0.0339(17) 0.0267(15) 0.0300(15) 0.0040(12) 0.0153(13) 0.0020(12)
C21 0.0194(14) 0.0429(18) 0.0335(16) 0.0029(14) 0.0152(12) 0.0036(13)
C20 0.0226(14) 0.0303(14) 0.0246(14) 0.0031(12) 0.0130(12) 0.0006(11)
C22 0.0308(17) 0.0357(17) 0.0348(16) 0.0059(14) 0.0177(14) 0.0120(13)
C15 0.0375(17) 0.0237(14) 0.0331(16) 0.0048(12) 0.0201(14) 0.0090(13)
C19 0.0162(13) 0.0283(14) 0.0140(12) 0.0007(10) 0.0059(10) 0.0018(10)
C10 0.0226(14) 0.0272(14) 0.0193(13) 0.0010(11) 0.0073(11) 0.0001(11)
C18 0.0271(15) 0.0329(16) 0.0246(14) 0.0013(12) 0.0102(12) -0.0009(12)
C16 0.0411(18) 0.0208(14) 0.0477(19) -0.0037(13) 0.0292(16) -0.0010(13)
C12 0.0241(16) 0.0491(19) 0.0281(16) -0.0011(14) 0.0079(13) -0.0096(13)
C17 0.0300(17) 0.0365(17) 0.0359(17) -0.0101(14) 0.0149(14) -0.0074(13)

loop_
_atom_type_symbol
_atom_type_description
_atom_type_scat_dispersion_real
_atom_type_scat_dispersion_imag
_atom_type_scat_source
C C 0.0033 0.0016 'International Tables Vol C Tables 4.2.6.8 and 6.1.1.4'
H H 0.0000 0.0000 'International Tables Vol C Tables 4.2.6.8 and 6.1.1.4'
O O 0.0106 0.0060 'International Tables Vol C Tables 4.2.6.8 and 6.1.1.4'
N N 0.0061 0.0033 'International Tables Vol C Tables 4.2.6.8 and 6.1.1.4'
Si Si 0.0817 0.0704 'International Tables Vol C Tables 4.2.6.8 and 6.1.1.4'
Sb Sb -0.5866 1.5461 'International Tables Vol C Tables 4.2.6.8 and 6.1.1.4'

loop_
_exptl_crystal_face_index_h
_exptl_crystal_face_index_k
_exptl_crystal_face_index_l
_exptl_crystal_face_perp_dist
0 1 -1 0.034
0 -1 1 0.115
0 1 1 0.113
0 -1 -1 0.161
1 0 0 0.011
-1 0 0 0.086

loop_
_geom_angle_atom_site_label_1
_geom_angle_atom_site_label_2
_geom_angle_atom_site_label_3
_geom_angle
_geom_angle_site_symmetry_1
O2 Sb1 O1 86.55(7) .
O2 Sb1 C1 96.57(9) .
O1 Sb1 C1 92.59(8) .
O2 Si1 O1 115.34(10) 3_556
O2 Si1 C19 103.57(11) 3_556
O1 Si1 C19 106.25(10) .
O2 Si1 C13 109.71(11) 3_556
O1 Si1 C13 110.95(10) .
C19 Si1 C13 110.69(12) .
C18 C13 C14 116.6(3) .
C18 C13 Si1 122.6(2) .
C14 C13 Si1 120.8(2) .
Si1 O2 Sb1 156.35(12) 3_556
Si1 O1 Sb1 133.51(11) .
C12 N2 C11 110.5(2) .
C12 N2 C10 110.6(2) .
C11 N2 C10 111.5(2) .
C6 C1 C2 119.1(2) .
C6 C1 Sb1 120.44(18) .
C2 C1 Sb1 120.41(18) .
C9 N1 C7 110.2(2) .
C9 N1 C8 109.9(2) .
C7 N1 C8 111.6(2) .
C15 C14 C13 121.3(3) .
C15 C14 H14 119.2 .
C13 C14 H14 119.5 .
C5 C4 C3 119.6(3) .
C5 C4 H4 120.2 .
C3 C4 H4 120.2 .
C4 C5 C6 120.5(3) .
C4 C5 H5 119.7 .
C6 C5 H5 119.8 .
N1 C9 H9A 109.3 .
N1 C9 H9B 109.4 .
H9A C9 H9B 109.5 .
N1 C9 H9C 109.6 .
H9A C9 H9C 109.5 .
H9B C9 H9C 109.5 .
N2 C11 H11A 109.3 .
N2 C11 H11B 109.7 .
H11A C11 H11B 109.5 .
N2 C11 H11C 109.4 .
H11A C11 H11C 109.5 .
H11B C11 H11C 109.5 .
N1 C7 C2 110.7(2) .
N1 C7 H7A 109.5 .
C2 C7 H7A 109.4 .
N1 C7 H7B 109.5 .
C2 C7 H7B 109.6 .
H7A C7 H7B 108.1 .
C4 C3 C2 120.8(3) .
C4 C3 H3 119.7 .
C2 C3 H3 119.5 .
C1 C6 C5 119.9(2) .
C1 C6 C10 119.8(2) .
C5 C6 C10 120.3(2) .
C3 C2 C1 119.7(2) .
C3 C2 C7 120.7(2) .
C1 C2 C7 119.7(2) .
N1 C8 H8A 109.6 .
N1 C8 H8B 109.5 .
H8A C8 H8B 109.5 .
N1 C8 H8C 109.4 .
H8A C8 H8C 109.5 .
H8B C8 H8C 109.5 .
C23 C24 C19 121.6(3) .
C23 C24 H24 119.3 .
C19 C24 H24 119.1 .
C24 C23 C22 120.0(3) .
C24 C23 H23 119.8 .
C22 C23 H23 120.3 .
C22 C21 C20 120.1(3) .
C22 C21 H21 120.0 .
C20 C21 H21 119.8 .
C21 C20 C19 121.7(3) .
C21 C20 H20 119.1 .
C19 C20 H20 119.2 .
C21 C22 C23 119.6(3) .
C21 C22 H22 120.3 .
C23 C22 H22 120.1 .
C16 C15 C14 120.1(3) .
C16 C15 H15 119.9 .
C14 C15 H15 119.9 .
C20 C19 C24 117.0(2) .
C20 C19 Si1 124.6(2) .
C24 C19 Si1 118.03(19) .
N2 C10 C6 110.6(2) .
N2 C10 H10A 109.4 .
C6 C10 H10A 109.6 .
N2 C10 H10B 109.5 .
C6 C10 H10B 109.5 .
H10A C10 H10B 108.1 .
C17 C18 C13 122.1(3) .
C17 C18 H18 119.0 .
C13 C18 H18 118.9 .
C15 C16 C17 120.0(3) .
C15 C16 H16 119.8 .
C17 C16 H16 120.2 .
N2 C12 H12A 109.6 .
N2 C12 H12B 109.5 .
H12A C12 H12B 109.5 .
N2 C12 H12C 109.4 .
H12A C12 H12C 109.5 .
H12B C12 H12C 109.5 .
C18 C17 C16 119.8(3) .
C18 C17 H17 120.1 .
C16 C17 H17 120.1 .

loop_
_geom_bond_atom_site_label_1
_geom_bond_atom_site_label_2
_geom_bond_distance
_geom_bond_site_symmetry_2
Sb1 O2 1.9831(18) .
Sb1 O1 2.0063(17) .
Sb1 C1 2.167(2) .
Si1 O2 1.6055(19) 3_556
Si1 O1 1.6184(18) .
Si1 C19 1.876(3) .
Si1 C13 1.878(3) .
C13 C18 1.399(4) .
C13 C14 1.405(4) .
O2 Si1 1.6055(19) 3_556
N2 C12 1.454(4) .
N2 C11 1.458(4) .
N2 C10 1.464(3) .
C1 C6 1.393(4) .
C1 C2 1.404(4) .
N1 C9 1.458(4) .
N1 C7 1.465(3) .
N1 C8 1.465(3) .
C14 C15 1.390(4) .
C14 H14 0.9301 .
C4 C5 1.380(4) .
C4 C3 1.382(4) .
C4 H4 0.9300 .
C5 C6 1.398(4) .
C5 H5 0.9301 .
C9 H9A 0.9599 .
C9 H9B 0.9599 .
C9 H9C 0.9600 .
C11 H11A 0.9600 .
C11 H11B 0.9601 .
C11 H11C 0.9600 .
C7 C2 1.501(4) .
C7 H7A 0.9699 .
C7 H7B 0.9700 .
C3 C2 1.389(4) .
C3 H3 0.9301 .
C6 C10 1.507(4) .
C8 H8A 0.9601 .
C8 H8B 0.9599 .
C8 H8C 0.9600 .
C24 C23 1.380(4) .
C24 C19 1.398(4) .
C24 H24 0.9300 .
C23 C22 1.392(4) .
C23 H23 0.9300 .
C21 C22 1.370(4) .
C21 C20 1.385(4) .
C21 H21 0.9300 .
C20 C19 1.396(4) .
C20 H20 0.9301 .
C22 H22 0.9300 .
C15 C16 1.373(5) .
C15 H15 0.9300 .
C10 H10A 0.9700 .
C10 H10B 0.9700 .
C18 C17 1.378(4) .
C18 H18 0.9300 .
C16 C17 1.383(5) .
C16 H16 0.9299 .
C12 H12A 0.9600 .
C12 H12B 0.9600 .
C12 H12C 0.9600 .
C17 H17 0.9300 .
